data_2009720
loop_
_publ_author_name
'Ghaffar, T.'
'Kieszkiewicz, A.'
'Nyburg, S.C.'
'Parkins, A.W.'

_publ_section_title
;Di-\m-chlorobis[hydrogen
 bis(diphenylphosphinito)(1--)-<i>P</i>,<i>P</i>']dipalladium,
 [Pd~2~Cl~2~{(C~6~H~5~)~2~PO^{&#x00B7;&#x00B7;&#x00B7;^}H^{&#x00B7;&#x00B7;&#x00B7;^}OP(C~6~H~5~)~2~}~2~]
;
_journal_issue 5
_journal_name_full 'Acta Crystallographica Section C'
_journal_page_first 697
_journal_page_last 700
_journal_paper_doi 10.1107/S010827019301162X
_journal_volume 50
_journal_year 1994
_chemical_formula_sum 'C48 H42 Cl2 O4 P4 Pd2'
_chemical_formula_weight 1090.45
_space_group_IT_number 2
_space_group_name_Hall '-P 1'
_space_group_name_H-M_alt 'P -1'
_symmetry_cell_setting triclinic
_symmetry_space_group_name_Hall '-P 1'
_symmetry_space_group_name_H-M 'P -1'
_atom_type_scat_source 'NRCVAX (Gabe, Le Page, Charland, Lee & White, 1989)'
_cell_angle_alpha 100.79(8)
_cell_angle_beta 100.88(8)
_cell_angle_gamma 116.60(8)
_cell_formula_units_Z 2
_cell_length_a 11.920(12)
_cell_length_b 13.299(13)
_cell_length_c 17.407(13)
_cell_measurement_reflns_used 16
_cell_measurement_temperature 298
_cell_measurement_theta_max 25
_cell_measurement_theta_min 22.5
_cell_volume 2304(5)
_diffrn_measurement_device Picker
_diffrn_measurement_method \q/2\q
_diffrn_radiation_type MoK\a
_diffrn_radiation_wavelength 0.7107
_diffrn_reflns_limit_h_max 12
_diffrn_reflns_limit_h_min 0
_diffrn_reflns_limit_k_max 12
_diffrn_reflns_limit_k_min -14
_diffrn_reflns_limit_l_max 18
_diffrn_reflns_limit_l_min -18
_diffrn_reflns_number 6033
_diffrn_reflns_theta_max 22.5
_diffrn_standards_decay_% 0.50
_diffrn_standards_interval_count 100
_diffrn_standards_number 1
_exptl_absorpt_coefficient_mu 1.06
_exptl_absorpt_correction_T_max 0.891
_exptl_absorpt_correction_T_min 0.703
_exptl_absorpt_correction_type integration
_exptl_crystal_colour 'Pale yellow'
_exptl_crystal_density_diffrn 1.572
_exptl_crystal_description Needles
_exptl_crystal_size_max 0.55
_exptl_crystal_size_mid 0.35
_exptl_crystal_size_min 0.10
_refine_diff_density_max 1.13
_refine_diff_density_min -0.77
_refine_ls_goodness_of_fit_obs 2.23
_refine_ls_hydrogen_treatment 'H atom parameters refined for H1 and H2'
_refine_ls_number_parameters 117
_refine_ls_number_reflns 4849
_refine_ls_R_factor_obs 0.047
_refine_ls_shift/esd_max 0.14
_refine_ls_structure_factor_coef F
_refine_ls_weighting_details w=1/\s^2^(F~o~)
_refine_ls_weighting_scheme calc
_refine_ls_wR_factor_obs 0.048
_reflns_number_observed 4849
_reflns_number_total 6033
_reflns_observed_criterion I>2.5\s(I)
_cod_data_source_file mu1069.cif
_cod_data_source_block mu1069_structure_1_of_1
_cod_depositor_comments
;
The following automatic conversions were performed:

'_refine_ls_weighting_scheme' value 'w=1/\s^2^(F~o~)' was changed to
'calc'. New tag '_refine_ls_weighting_details' was created. The value
of the new tag was set to 'w=1/\s^2^(F~o~)'.

Automatic conversion script
Id: cif_fix_values 3143 2015-03-26 13:38:13Z robertas 
;
_cod_original_cell_volume 2304(3)
_cod_database_code 2009720

loop_
_space_group_symop_id
_space_group_symop_operation_xyz
1 x,y,z
2 -x,-y,-z

loop_
_atom_site_label
_atom_site_fract_x
_atom_site_fract_y
_atom_site_fract_z
_atom_site_U_iso_or_equiv
Pd1 .04153(5) .14591(5) .99275(3) 2.51(3)
Cl1 .1544(2) .0390(2) 1.02640(10) 3.45(11)
P1 -.0704(2) .2400(2) .96400(10) 2.86(11)
P2 .2353(2) .3020(2) 1.00350(10) 3.29(12)
O1 .0081(6) .3633(5) .9551(4) 3.8(3)
O2 .2319(5) .4053(5) .9771(4) 4.4(4)
C11 -.2018(4) .1521(4) .8673(3) 3.10(10)
C12 -.1798(5) .1859(4) .7979(3) 4.5(2)
C13 -.2766(6) .1214(6) .7214(3) 5.9(2)
C14 -.3955(5) .0231(5) .7142(3) 5.5(2)
C15 -.4176(4) -.0106(4) .7836(4) 5.1(2)
C16 -.3207(5) .0538(5) .8601(3) 3.9(2)
C21 -.1554(5) .2572(5) 1.0376(3) 2.90(10)
C22 -.2024(6) .1790(4) 1.0824(4) 4.8(2)
C23 -.2729(6) .1954(5) 1.1342(4) 5.7(2)
C24 -.2964(6) .2899(6) 1.1414(4) 5.5(2)
C25 -.2494(6) .3681(5) 1.0967(4) 4.9(2)
C26 -.1789(6) .3517(4) 1.0448(3) 4.0(2)
C31 .3499(5) .3622(5) 1.1060(3) 3.6(2)
C32 .3073(5) .3231(5) 1.1696(4) 5.2(2)
C33 .3944(7) .3733(6) 1.2496(3) 6.9(3)
C34 .5242(6) .4626(6) 1.2659(3) 6.5(3)
C35 .5667(5) .5017(5) 1.2023(4) 6.1(2)
C36 .4796(6) .4515(5) 1.1223(3) 4.9(2)
C41 .3066(6) .2447(5) .9367(3) 3.5(2)
C42 .2600(6) .2267(6) .8527(4) 5.6(2)
C43 .3081(7) .1790(7) .7979(3) 7.4(3)
C44 .4027(7) .1492(7) .8271(4) 6.6(3)
C45 .4493(6) .1672(6) .9111(4) 5.9(2)
C46 .4012(6) .2149(6) .9659(3) 4.7(2)
H1 .090(10) .380(10) .960(10) 8.(3)
Pd2 .55867(5) .64271(5) .48389(4) 2.82(3)
Cl2 .3498(2) .4608(2) .44950(10) 3.60(11)
P3 .4551(2) .7368(2) .44190(10) 3.21(11)
P4 .7573(2) .8001(2) .50760(10) 3.43(11)
O3 .5374(6) .8612(5) .4347(4) 4.4(4)
O4 .7632(5) .9125(5) .4924(4) 4.7(4)
C51 .3362(5) .6497(5) .3414(3) 3.3(2)
C52 .3830(4) .6641(5) .2742(4) 4.7(2)
C53 .2967(6) .6009(6) .1943(3) 5.9(2)
C54 .1636(6) .5232(6) .1815(3) 6.3(2)
C55 .1168(4) .5088(5) .2486(4) 6.0(2)
C56 .2031(5) .5720(6) .3286(3) 4.8(2)
C61 .3655(6) .7530(5) .5121(3) 3.5(2)
C62 .3510(6) .6961(5) .5723(4) 4.9(2)
C63 .2832(7) .7129(6) .6260(4) 6.0(2)
C64 .2299(7) .7865(6) .6196(4) 5.9(2)
C65 .2444(7) .8434(6) .5594(4) 5.9(2)
C66 .3122(6) .8266(5) .5057(3) 4.8(2)
C71 .8475(6) .8419(6) .6145(3) 3.3(2)
C72 .9592(7) .8324(7) .6416(5) 9.3(4)
C73 1.0247(7) .8694(9) .7257(5) 11.9(5)
C74 .9786(7) .9159(7) .7826(3) 6.6(3)
C75 .8669(7) .9254(6) .7554(3) 6.0(2)
C76 .8014(6) .8884(6) .6714(4) 5.9(2)
C81 .8463(6) .7589(5) .4457(3) 3.7(2)
C82 .9073(7) .8354(4) .4028(4) 5.5(2)
C83 .9734(7) .8078(6) .3518(4) 6.7(3)
C84 .9784(7) .7037(6) .3435(4) 5.9(2)
C85 .9174(7) .6271(5) .3864(4) 5.7(2)
C86 .8513(6) .6548(5) .4374(4) 5.0(2)
H2 .650(10) .890(10) .470(10) 10.(3)
H12 -.08773 .26192 .80338 ?
H13 -.25951 .14754 .66763 ?
H14 -.47046 -.02677 .65499 ?
H15 -.50961 -.08670 .77811 ?
H16 -.33782 .02768 .91385 ?
H22 -.18413 .10580 1.07680 ?
H23 -.30923 .13485 1.16887 ?
H24 -.35099 .30260 1.18160 ?
H25 -.26766 .44129 1.10225 ?
H26 -.14257 .41223 1.01018 ?
H32 .20683 .25395 1.15699 ?
H33 .36144 .34295 1.29885 ?
H34 .59162 .50139 1.32781 ?
H35 .66719 .57084 1.21492 ?
H36 .51258 .48185 1.07306 ?
H42 .18677 .24975 .83009 ?
H43 .27205 .16508 .73285 ?
H44 .43995 .11227 .78465 ?
H45 .52256 .14414 .93369 ?
H46 .43729 .22882 1.03094 ?
H52 .48600 .72428 .28414 ?
H53 .33295 .61210 .14236 ?
H54 .09685 .47429 .11966 ?
H55 .01381 .44866 .23874 ?
H56 .16686 .56084 .38052 ?
H62 .39223 .63914 .57725 ?
H63 .27191 .66885 .67259 ?
H64 .17736 .79947 .66118 ?
H65 .20314 .90038 .55442 ?
H66 .32346 .87067 .45908 ?
H72 .99491 .79642 .59756 ?
H73 1.11119 .86210 .74668 ?
H74 1.02933 .94458 .84764 ?
H75 .83120 .96138 .79949 ?
H76 .71492 .89571 .65038 ?
H82 .90340 .91605 .40923 ?
H83 1.02060 .86704 .31860 ?
H84 1.02954 .68228 .30396 ?
H85 .92129 .54652 .37997 ?
H86 .80410 .59553 .47060 ?

loop_
_geom_angle_atom_site_label_1
_geom_angle_atom_site_label_2
_geom_angle_atom_site_label_3
_geom_angle
_geom_angle_publ_flag
Cl1 Pd1 Cl1a 83.40(10) yes
Cl1 Pd1 P1 177.31(7) yes
Cl1 Pd1 P2 89.96(10) yes
Cl1a Pd1 P1 94.33(10) yes
Cl1a Pd1 P2 171.90(7) yes
P1 Pd1 P2 92.43(10) yes
Pd1 Cl1 Pd1a 96.60(10) yes
Pd1 P1 O1 117.1(2) yes
Pd1 P2 O2 117.8(2) yes
P1 O1 H1 111(6) yes
P2 O2 H1 107(4) yes
O1 H1 O2 171(10) yes
Cl2 Pd2 Cl2b 84.11(11) yes
Cl2 Pd2 P3 91.41(11) yes
Cl2 Pd2 P4 174.34(8) yes
Cl2b Pd2 P3 168.68(7) yes
Cl2b Pd2 P4 93.52(11) yes
P3 Pd2 P4 91.84(11) yes
Pd2 Cl2 Pd2b 95.89(11) yes
Pd2 P3 O3 119.1(2) yes
Pd2 P4 O4 118.3(2) yes
P3 O3 H2 106(5) yes
P4 O4 H2 107(5) yes
O3 H2 O4 173(11) yes

loop_
_geom_bond_atom_site_label_1
_geom_bond_atom_site_label_2
_geom_bond_distance
_geom_bond_publ_flag
Pd1 Cl1 2.430(3) yes
Pd1 Cl1a 2.423(4) yes
Pd1 P1 2.252(3) yes
Pd1 P2 2.253(4) yes
Cl1 Pd1a 2.423(4) no
P1 O1 1.538(6) yes
P2 O2 1.543(5) yes
O1 O2 2.404(8) yes
P1 Cl1 1.812(5) no
P1 C21 1.819(7) no
P1 H1 2.05(10) no
P2 C31 1.804(6) no
P2 C41 1.810(8) no
O1 H1 0.91(10) yes
O2 H1 1.50(10) yes
C11 C12 1.395(8) no
C11 C16 1.395(7) no
C12 C13 1.395(7) no
C12 H12 1.080(5) no
C13 C14 1.395(8) no
C13 H13 1.080(6) no
C14 C15 1.395(9) no
C14 H14 1.080(4) no
C15 C16 1.395(7) no
C15 H15 1.080(5) no
C16 H16 1.080(6) no
C21 C22 1.395(9) no
C21 C26 1.395(10) no
C22 C23 1.395(11) no
C22 H22 1.080(7) no
C23 C24 1.395(12) no
C23 H23 1.080(7) no
C24 C25 1.395(10) no
C24 H24 1.080(8) no
C25 C26 1.395(11) no
C25 H25 1.080(8) no
C26 H26 1.080(6) no
C31 C32 1.395(9) no
C31 C36 1.395(7) no
C32 C33 1.395(8) no
C32 H32 1.080(5) no
C33 C34 1.395(9) no
C33 H33 1.080(7) no
C34 C35 1.395(10) no
C34 H34 1.080(5) no
C35 C36 1.395(8) no
C35 H35 1.080(5) no
C36 H36 1.080(7) no
C41 C42 1.395(8) no
C41 C46 1.395(12) no
C42 C43 1.395(12) no
C42 H42 1.080(9) no
C43 C44 1.395(14) no
C43 H43 1.080(5) no
C44 C45 1.395(10) no
C44 H44 1.080(9) no
C45 C46 1.395(11) no
C45 H45 1.080(9) no
C46 H46 1.080(5) no
Pd2 Cl2 2.432(4) yes
Pd2 Cl2b 2.428(3) yes
Pd2 P3 2.238(3) yes
Pd2 P4 2.242(4) yes
Cl2 Pd2b 2.428(3) no
P3 O3 1.545(6) yes
P3 C51 1.802(5) no
P3 C61 1.811(7) no
P4 O4 1.539(6) yes
P4 C71 1.802(6) no
P4 C81 1.821(8) no
O3 O4 2.408(8) yes
O3 H2 1.18(13) yes
O4 H2 1.23(13) yes
C51 C52 1.395(8) no
C51 C56 1.395(7) no
C52 C53 1.395(7) no
C52 H52 1.080(5) no
C53 C54 1.395(9) no
C53 H53 1.080(6) no
C54 C55 1.395(9) no
C54 H54 1.080(5) no
C55 C56 1.395(7) no
C55 H55 1.080(5) no
C56 H56 1.080(6) no
C61 C62 1.395(10) no
C61 C66 1.395(12) no
C62 C63 1.395(11) no
C62 H62 1.080(9) no
C63 C64 1.395(14) no
C63 H63 1.080(7) no
C64 C65 1.395(11) no
C64 H64 1.080(8) no
C65 C66 1.395(12) no
C65 H65 1.080(9) no
C66 H66 1.080(7) no
C71 C72 1.395(13) no
C71 C76 1.395(11) no
C72 C73 1.395(11) no
C72 H72 1.080(10) no
C73 C74 1.395(14) no
C73 H73 1.080(10) no
C74 C75 1.395(14) no
C74 H74 1.080(6) no
C75 C76 1.395(8) no
C75 H75 1.080(9) no
C76 H76 1.080(8) no
C81 C82 1.395(10) no
C81 C86 1.395(11) no
C82 C83 1.395(12) no
C82 H82 1.080(7) no
C83 C84 1.395(12) no
C83 H83 1.080(8) no
C84 C85 1.395(10) no
C84 H84 1.080(9) no
C85 C86 1.395(12) no
C85 H85 1.080(8) no
C86 H86 1.080(7) no
